data_7023762
loop_
_publ_author_name
'Barbul, Ioana'
'Varga, Richard A.'
'Molloy, Kieran C.'
'Silvestru, Cristian'

_publ_section_title
;
 Di(imino)aryltin(iv) dichlorides as tectons for heterometallic
 coordination compounds.
;
_journal_issue 43
_journal_name_full 'Dalton transactions (Cambridge, England : 2003)'
_journal_page_first 15427
_journal_page_last 15436
_journal_paper_doi 10.1039/c3dt52022f
_journal_volume 42
_journal_year 2013
_chemical_formula_moiety 'C22 H30 Cl2 N4 Sn'
_chemical_formula_sum 'C22 H30 Cl2 N4 Sn'
_chemical_formula_weight 540.09
_chemical_name_systematic
;
?
;
_space_group_IT_number 14
_symmetry_cell_setting monoclinic
_symmetry_space_group_name_Hall '-P 2yn'
_symmetry_space_group_name_H-M 'P 1 21/n 1'
_atom_sites_solution_hydrogens geom
_atom_sites_solution_primary direct
_atom_sites_solution_secondary difmap
_audit_creation_method SHELXL-97
_cell_angle_alpha 90.00
_cell_angle_beta 96.3560(10)
_cell_angle_gamma 90.00
_cell_formula_units_Z 4
_cell_length_a 7.3265(4)
_cell_length_b 13.3268(7)
_cell_length_c 25.0500(14)
_cell_measurement_reflns_used 8717
_cell_measurement_temperature 297(2)
_cell_measurement_theta_max 27.19
_cell_measurement_theta_min 2.24
_cell_volume 2430.8(2)
_computing_cell_refinement 'Bruker SMART'
_computing_data_collection 'Bruker SMART'
_computing_data_reduction 'Bruker SAINT'
_computing_molecular_graphics 'Bruker SHELXTL'
_computing_publication_material 'Bruker SHELXTL'
_computing_structure_refinement 'Bruker SHELXTL'
_computing_structure_solution 'Bruker SHELXTL'
_diffrn_ambient_temperature 297(2)
_diffrn_measured_fraction_theta_full 0.999
_diffrn_measured_fraction_theta_max 0.999
_diffrn_measurement_device_type 'CCD area detector'
_diffrn_measurement_method 'phi and omega scans'
_diffrn_radiation_monochromator graphite
_diffrn_radiation_source 'fine-focus sealed tube'
_diffrn_radiation_type MoK\a
_diffrn_radiation_wavelength 0.71073
_diffrn_reflns_av_R_equivalents 0.0282
_diffrn_reflns_av_sigmaI/netI 0.0217
_diffrn_reflns_limit_h_max 8
_diffrn_reflns_limit_h_min -8
_diffrn_reflns_limit_k_max 15
_diffrn_reflns_limit_k_min -15
_diffrn_reflns_limit_l_max 29
_diffrn_reflns_limit_l_min -29
_diffrn_reflns_number 22918
_diffrn_reflns_theta_full 25.00
_diffrn_reflns_theta_max 25.00
_diffrn_reflns_theta_min 1.64
_exptl_absorpt_coefficient_mu 1.286
_exptl_absorpt_correction_T_max 0.7922
_exptl_absorpt_correction_T_min 0.7651
_exptl_absorpt_correction_type multi-scan
_exptl_absorpt_process_details 'Bruker, 2001.'
_exptl_crystal_colour colourless
_exptl_crystal_density_diffrn 1.476
_exptl_crystal_density_method 'not measured'
_exptl_crystal_description block
_exptl_crystal_F_000 1096
_exptl_crystal_size_max 0.22
_exptl_crystal_size_mid 0.21
_exptl_crystal_size_min 0.19
_refine_diff_density_max 0.341
_refine_diff_density_min -0.291
_refine_diff_density_rms 0.054
_refine_ls_extinction_method none
_refine_ls_goodness_of_fit_ref 1.059
_refine_ls_hydrogen_treatment constr
_refine_ls_matrix_type full
_refine_ls_number_parameters 266
_refine_ls_number_reflns 4278
_refine_ls_number_restraints 0
_refine_ls_restrained_S_all 1.059
_refine_ls_R_factor_all 0.0280
_refine_ls_R_factor_gt 0.0245
_refine_ls_shift/su_max 0.000
_refine_ls_shift/su_mean 0.000
_refine_ls_structure_factor_coef Fsqd
_refine_ls_weighting_details 'calc w=1/[\s^2^(Fo^2^)+(0.0264P)^2^+1.1942P] where P=(Fo^2^+2Fc^2^)/3'
_refine_ls_weighting_scheme calc
_refine_ls_wR_factor_gt 0.0563
_refine_ls_wR_factor_ref 0.0576
_reflns_number_gt 3954
_reflns_number_total 4278
_reflns_threshold_expression >2sigma(I)
_cod_data_source_file c3dt52022f.txt
_cod_data_source_block 637r
_cod_depositor_comments
;
The following automatic conversions were performed:

'_symmetry_cell_setting' value 'Monoclinic' changed to 'monoclinic'
according to /home/saulius/struct/CIF-dictionaries/cif_core.dic
dictionary named 'cif_core.dic' version 2.4.2 from 2011-04-26.

Automatic conversion script
Id: cif_fix_values 1891 2012-01-12 08:04:46Z andrius 
;
_cod_original_sg_symbol_Hall '-P 2yn '
_cod_original_sg_symbol_H-M 'P2(1)/n '
_cod_database_code 7023762

loop_
_symmetry_equiv_pos_as_xyz
'x, y, z'
'-x+1/2, y+1/2, -z+1/2'
'-x, -y, -z'
'x-1/2, -y-1/2, z-1/2'

loop_
_atom_site_label
_atom_site_type_symbol
_atom_site_fract_x
_atom_site_fract_y
_atom_site_fract_z
_atom_site_U_iso_or_equiv
_atom_site_adp_type
_atom_site_occupancy
_atom_site_symmetry_multiplicity
_atom_site_calc_flag
_atom_site_refinement_flags
C1 C 0.3292(4) 0.16546(17) 0.03428(10) 0.0389(6) Uani 1 1 d .
C2 C 0.5087(3) 0.13126(17) 0.03373(10) 0.0397(6) Uani 1 1 d .
C3 C 0.5800(4) 0.11441(19) -0.01507(12) 0.0536(7) Uani 1 1 d .
H3 H 0.7007 0.0928 -0.0152 0.064 Uiso 1 1 calc R
C4 C 0.4726(5) 0.1296(2) -0.06226(12) 0.0640(9) Uani 1 1 d .
H4 H 0.5200 0.1184 -0.0947 0.077 Uiso 1 1 calc R
C5 C 0.2948(6) 0.1615(2) -0.06215(12) 0.0671(9) Uani 1 1 d .
H5 H 0.2222 0.1707 -0.0946 0.080 Uiso 1 1 calc R
C6 C 0.2209(4) 0.1803(2) -0.01409(11) 0.0543(7) Uani 1 1 d .
H6 H 0.1004 0.2024 -0.0145 0.065 Uiso 1 1 calc R
C7 C 0.6185(3) 0.11126(17) 0.08465(11) 0.0418(6) Uani 1 1 d .
H7 H 0.7391 0.0892 0.0850 0.050 Uiso 1 1 calc R
C8 C 0.6647(3) 0.1055(2) 0.17969(11) 0.0484(6) Uani 1 1 d .
H8A H 0.6540 0.1616 0.2038 0.058 Uiso 1 1 calc R
H8B H 0.7924 0.0995 0.1733 0.058 Uiso 1 1 calc R
C9 C 0.6038(4) 0.0108(2) 0.20494(12) 0.0582(8) Uani 1 1 d .
H9A H 0.4737 0.0158 0.2086 0.070 Uiso 1 1 calc R
H9B H 0.6208 -0.0451 0.1812 0.070 Uiso 1 1 calc R
C10 C 0.6536(6) -0.1101(4) 0.2741(2) 0.140(2) Uani 1 1 d .
H10A H 0.7195 -0.1255 0.3084 0.210 Uiso 1 1 calc R
H10B H 0.6845 -0.1581 0.2480 0.210 Uiso 1 1 calc R
H10C H 0.5239 -0.1127 0.2768 0.210 Uiso 1 1 calc R
C11 C 0.6654(8) 0.0658(5) 0.29607(16) 0.156(3) Uani 1 1 d .
H11A H 0.5371 0.0647 0.3007 0.234 Uiso 1 1 calc R
H11B H 0.6973 0.1306 0.2832 0.234 Uiso 1 1 calc R
H11C H 0.7365 0.0525 0.3299 0.234 Uiso 1 1 calc R
C12 C 0.2508(3) 0.22035(18) 0.19627(9) 0.0360(5) Uani 1 1 d .
C13 C 0.3371(3) 0.31061(18) 0.21169(10) 0.0396(6) Uani 1 1 d .
C14 C 0.3545(4) 0.3414(2) 0.26512(11) 0.0512(7) Uani 1 1 d .
H14 H 0.4138 0.4014 0.2752 0.061 Uiso 1 1 calc R
C15 C 0.2836(4) 0.2828(2) 0.30287(11) 0.0585(8) Uani 1 1 d .
H15 H 0.2942 0.3032 0.3386 0.070 Uiso 1 1 calc R
C16 C 0.1970(5) 0.1941(2) 0.28801(12) 0.0579(8) Uani 1 1 d .
H16 H 0.1496 0.1547 0.3139 0.069 Uiso 1 1 calc R
C17 C 0.1794(4) 0.1626(2) 0.23489(10) 0.0449(6) Uani 1 1 d .
H17 H 0.1196 0.1026 0.2252 0.054 Uiso 1 1 calc R
C18 C 0.4108(3) 0.37160(19) 0.17041(10) 0.0421(6) Uani 1 1 d .
H18 H 0.4659 0.4331 0.1794 0.050 Uiso 1 1 calc R
C19 C 0.4674(4) 0.4005(2) 0.08002(11) 0.0503(7) Uani 1 1 d .
H19A H 0.5200 0.3568 0.0548 0.060 Uiso 1 1 calc R
H19B H 0.5626 0.4458 0.0955 0.060 Uiso 1 1 calc R
C20 C 0.3105(4) 0.4603(2) 0.05099(10) 0.0504(7) Uani 1 1 d .
H20A H 0.3446 0.4825 0.0166 0.061 Uiso 1 1 calc R
H20B H 0.2033 0.4175 0.0443 0.061 Uiso 1 1 calc R
C21 C 0.0702(6) 0.5729(3) 0.07180(17) 0.0998(13) Uani 1 1 d .
H21A H 0.0433 0.6268 0.0951 0.150 Uiso 1 1 calc R
H21B H -0.0029 0.5154 0.0786 0.150 Uiso 1 1 calc R
H21C H 0.0425 0.5933 0.0351 0.150 Uiso 1 1 calc R
C22 C 0.3778(7) 0.6316(2) 0.07163(14) 0.0956(14) Uani 1 1 d .
H22A H 0.5048 0.6140 0.0800 0.143 Uiso 1 1 calc R
H22B H 0.3489 0.6871 0.0936 0.143 Uiso 1 1 calc R
H22C H 0.3550 0.6500 0.0344 0.143 Uiso 1 1 calc R
Cl1 Cl -0.04428(9) 0.27345(5) 0.08483(3) 0.05189(17) Uani 1 1 d .
Cl2 Cl 0.11410(9) 0.01560(5) 0.11766(3) 0.04596(15) Uani 1 1 d .
N1 N 0.5504(3) 0.12378(15) 0.12858(8) 0.0387(5) Uani 1 1 d .
N2 N 0.7033(3) -0.0098(2) 0.25769(10) 0.0641(7) Uani 1 1 d .
N3 N 0.3993(3) 0.34054(15) 0.12246(8) 0.0389(5) Uani 1 1 d .
N4 N 0.2647(4) 0.54694(17) 0.08198(9) 0.0566(6) Uani 1 1 d .
Sn1 Sn 0.24761(2) 0.185189(11) 0.112924(6) 0.03300(7) Uani 1 1 d .

loop_
_atom_site_aniso_label
_atom_site_aniso_U_11
_atom_site_aniso_U_22
_atom_site_aniso_U_33
_atom_site_aniso_U_23
_atom_site_aniso_U_13
_atom_site_aniso_U_12
C1 0.0491(15) 0.0324(13) 0.0355(13) -0.0015(10) 0.0056(11) -0.0086(11)
C2 0.0490(15) 0.0284(12) 0.0439(14) -0.0027(10) 0.0146(11) -0.0105(11)
C3 0.0687(19) 0.0377(15) 0.0591(18) -0.0066(13) 0.0285(15) -0.0132(13)
C4 0.099(3) 0.0509(18) 0.0460(17) -0.0089(14) 0.0272(17) -0.0215(18)
C5 0.103(3) 0.061(2) 0.0349(15) -0.0009(13) -0.0022(16) -0.0225(19)
C6 0.0635(19) 0.0546(18) 0.0432(15) 0.0019(13) -0.0006(13) -0.0065(14)
C7 0.0343(13) 0.0320(13) 0.0610(16) -0.0009(12) 0.0130(12) -0.0037(10)
C8 0.0358(14) 0.0561(17) 0.0510(15) 0.0023(13) -0.0048(11) -0.0006(12)
C9 0.0462(16) 0.0657(19) 0.0593(18) 0.0146(15) -0.0090(13) -0.0029(14)
C10 0.079(3) 0.170(5) 0.157(4) 0.114(4) -0.050(3) -0.051(3)
C11 0.163(5) 0.251(7) 0.049(2) -0.001(3) -0.009(3) 0.127(5)
C12 0.0355(13) 0.0375(13) 0.0352(13) 0.0001(10) 0.0049(10) 0.0023(10)
C13 0.0382(14) 0.0389(14) 0.0413(14) -0.0003(10) 0.0026(11) 0.0032(11)
C14 0.0598(18) 0.0439(15) 0.0494(16) -0.0097(12) 0.0035(13) -0.0001(13)
C15 0.079(2) 0.0590(18) 0.0383(15) -0.0088(13) 0.0086(14) 0.0020(16)
C16 0.074(2) 0.0598(19) 0.0424(16) 0.0042(13) 0.0189(14) 0.0004(15)
C17 0.0484(15) 0.0424(15) 0.0443(15) -0.0006(11) 0.0062(12) -0.0020(12)
C18 0.0399(14) 0.0361(14) 0.0499(15) -0.0051(11) 0.0036(11) -0.0048(11)
C19 0.0567(17) 0.0449(15) 0.0512(16) 0.0022(12) 0.0142(13) -0.0133(13)
C20 0.0690(19) 0.0457(16) 0.0371(14) 0.0046(12) 0.0082(13) -0.0119(14)
C21 0.112(3) 0.099(3) 0.087(3) 0.003(2) 0.006(2) 0.039(3)
C22 0.185(4) 0.0444(19) 0.063(2) -0.0042(16) 0.040(2) -0.029(2)
Cl1 0.0363(3) 0.0482(4) 0.0694(4) 0.0096(3) -0.0019(3) 0.0023(3)
Cl2 0.0484(4) 0.0354(3) 0.0543(4) 0.0013(3) 0.0066(3) -0.0063(3)
N1 0.0342(11) 0.0369(11) 0.0447(12) 0.0019(9) 0.0035(9) -0.0017(9)
N2 0.0460(14) 0.0848(19) 0.0586(15) 0.0231(14) -0.0075(11) 0.0046(13)
N3 0.0378(11) 0.0355(11) 0.0433(12) 0.0048(9) 0.0037(9) -0.0028(9)
N4 0.0859(18) 0.0445(13) 0.0409(12) 0.0075(10) 0.0131(12) -0.0003(13)
Sn1 0.03217(10) 0.03294(10) 0.03366(10) 0.00142(6) 0.00270(7) -0.00190(6)

loop_
_atom_type_symbol
_atom_type_description
_atom_type_scat_dispersion_real
_atom_type_scat_dispersion_imag
_atom_type_scat_source
C C 0.0033 0.0016 'International Tables Vol C Tables 4.2.6.8 and 6.1.1.4'
H H 0.0000 0.0000 'International Tables Vol C Tables 4.2.6.8 and 6.1.1.4'
N N 0.0061 0.0033 'International Tables Vol C Tables 4.2.6.8 and 6.1.1.4'
Cl Cl 0.1484 0.1585 'International Tables Vol C Tables 4.2.6.8 and 6.1.1.4'
Sn Sn -0.6537 1.4246 'International Tables Vol C Tables 4.2.6.8 and 6.1.1.4'

loop_
_geom_angle_atom_site_label_1
_geom_angle_atom_site_label_2
_geom_angle_atom_site_label_3
_geom_angle
C6 C1 C2 119.2(2)
C6 C1 Sn1 126.6(2)
C2 C1 Sn1 114.20(17)
C1 C2 C3 120.4(3)
C1 C2 C7 118.8(2)
C3 C2 C7 120.8(2)
C4 C3 C2 119.9(3)
C4 C3 H3 120.0
C2 C3 H3 120.0
C3 C4 C5 120.2(3)
C3 C4 H4 119.9
C5 C4 H4 119.9
C4 C5 C6 121.1(3)
C4 C5 H5 119.4
C6 C5 H5 119.4
C1 C6 C5 119.2(3)
C1 C6 H6 120.4
C5 C6 H6 120.4
N1 C7 C2 120.2(2)
N1 C7 H7 119.9
C2 C7 H7 119.9
N1 C8 C9 109.8(2)
N1 C8 H8A 109.7
C9 C8 H8A 109.7
N1 C8 H8B 109.7
C9 C8 H8B 109.7
H8A C8 H8B 108.2
N2 C9 C8 113.4(2)
N2 C9 H9A 108.9
C8 C9 H9A 108.9
N2 C9 H9B 108.9
C8 C9 H9B 108.9
H9A C9 H9B 107.7
N2 C10 H10A 109.5
N2 C10 H10B 109.5
H10A C10 H10B 109.5
N2 C10 H10C 109.5
H10A C10 H10C 109.5
H10B C10 H10C 109.5
N2 C11 H11A 109.5
N2 C11 H11B 109.5
H11A C11 H11B 109.5
N2 C11 H11C 109.5
H11A C11 H11C 109.5
H11B C11 H11C 109.5
C17 C12 C13 118.8(2)
C17 C12 Sn1 126.63(18)
C13 C12 Sn1 114.56(17)
C14 C13 C12 120.8(2)
C14 C13 C18 120.9(2)
C12 C13 C18 118.3(2)
C15 C14 C13 119.5(3)
C15 C14 H14 120.2
C13 C14 H14 120.2
C14 C15 C16 120.1(3)
C14 C15 H15 119.9
C16 C15 H15 119.9
C15 C16 C17 120.8(3)
C15 C16 H16 119.6
C17 C16 H16 119.6
C12 C17 C16 120.0(3)
C12 C17 H17 120.0
C16 C17 H17 120.0
N3 C18 C13 119.9(2)
N3 C18 H18 120.1
C13 C18 H18 120.1
N3 C19 C20 109.5(2)
N3 C19 H19A 109.8
C20 C19 H19A 109.8
N3 C19 H19B 109.8
C20 C19 H19B 109.8
H19A C19 H19B 108.2
N4 C20 C19 111.7(2)
N4 C20 H20A 109.3
C19 C20 H20A 109.3
N4 C20 H20B 109.3
C19 C20 H20B 109.3
H20A C20 H20B 107.9
N4 C21 H21A 109.5
N4 C21 H21B 109.5
H21A C21 H21B 109.5
N4 C21 H21C 109.5
H21A C21 H21C 109.5
H21B C21 H21C 109.5
N4 C22 H22A 109.5
N4 C22 H22B 109.5
H22A C22 H22B 109.5
N4 C22 H22C 109.5
H22A C22 H22C 109.5
H22B C22 H22C 109.5
C7 N1 C8 119.5(2)
C7 N1 Sn1 110.79(17)
C8 N1 Sn1 129.60(16)
C11 N2 C10 112.3(4)
C11 N2 C9 111.0(3)
C10 N2 C9 108.2(3)
C18 N3 C19 121.3(2)
C18 N3 Sn1 111.47(16)
C19 N3 Sn1 127.13(16)
C22 N4 C20 110.8(2)
C22 N4 C21 110.7(3)
C20 N4 C21 111.9(3)
C12 Sn1 C1 162.43(9)
C12 Sn1 N3 75.73(8)
C1 Sn1 N3 91.41(8)
C12 Sn1 N1 90.30(8)
C1 Sn1 N1 75.90(9)
N3 Sn1 N1 82.14(7)
C12 Sn1 Cl2 96.62(7)
C1 Sn1 Cl2 94.84(6)
N3 Sn1 Cl2 170.59(5)
N1 Sn1 Cl2 92.57(5)
C12 Sn1 Cl1 95.12(6)
C1 Sn1 Cl1 96.75(7)
N3 Sn1 Cl1 89.66(5)
N1 Sn1 Cl1 168.77(5)
Cl2 Sn1 Cl1 96.56(2)

loop_
_geom_bond_atom_site_label_1
_geom_bond_atom_site_label_2
_geom_bond_distance
C1 C6 1.387(4)
C1 C2 1.393(4)
C1 Sn1 2.137(2)
C2 C3 1.400(3)
C2 C7 1.456(4)
C3 C4 1.361(4)
C3 H3 0.9300
C4 C5 1.370(5)
C4 H4 0.9300
C5 C6 1.397(4)
C5 H5 0.9300
C6 H6 0.9300
C7 N1 1.269(3)
C7 H7 0.9300
C8 N1 1.470(3)
C8 C9 1.501(4)
C8 H8A 0.9700
C8 H8B 0.9700
C9 N2 1.463(3)
C9 H9A 0.9700
C9 H9B 0.9700
C10 N2 1.456(5)
C10 H10A 0.9600
C10 H10B 0.9600
C10 H10C 0.9600
C11 N2 1.441(5)
C11 H11A 0.9600
C11 H11B 0.9600
C11 H11C 0.9600
C12 C17 1.384(3)
C12 C13 1.394(3)
C12 Sn1 2.137(2)
C13 C14 1.392(4)
C13 C18 1.464(3)
C14 C15 1.373(4)
C14 H14 0.9300
C15 C16 1.374(4)
C15 H15 0.9300
C16 C17 1.388(4)
C16 H16 0.9300
C17 H17 0.9300
C18 N3 1.264(3)
C18 H18 0.9300
C19 N3 1.461(3)
C19 C20 1.516(4)
C19 H19A 0.9700
C19 H19B 0.9700
C20 N4 1.451(3)
C20 H20A 0.9700
C20 H20B 0.9700
C21 N4 1.461(4)
C21 H21A 0.9600
C21 H21B 0.9600
C21 H21C 0.9600
C22 N4 1.440(4)
C22 H22A 0.9600
C22 H22B 0.9600
C22 H22C 0.9600
Cl1 Sn1 2.4737(7)
Cl2 Sn1 2.4708(6)
N1 Sn1 2.356(2)
N3 Sn1 2.3494(19)

loop_
_geom_torsion_atom_site_label_1
_geom_torsion_atom_site_label_2
_geom_torsion_atom_site_label_3
_geom_torsion_atom_site_label_4
_geom_torsion
C6 C1 C2 C3 1.5(4)
Sn1 C1 C2 C3 179.60(18)
C6 C1 C2 C7 -177.0(2)
Sn1 C1 C2 C7 1.0(3)
C1 C2 C3 C4 -1.3(4)
C7 C2 C3 C4 177.3(2)
C2 C3 C4 C5 0.0(4)
C3 C4 C5 C6 0.9(5)
C2 C1 C6 C5 -0.6(4)
Sn1 C1 C6 C5 -178.4(2)
C4 C5 C6 C1 -0.6(4)
C1 C2 C7 N1 0.8(3)
C3 C2 C7 N1 -177.7(2)
N1 C8 C9 N2 -176.5(2)
C17 C12 C13 C14 1.2(4)
Sn1 C12 C13 C14 -177.9(2)
C17 C12 C13 C18 -179.5(2)
Sn1 C12 C13 C18 1.4(3)
C12 C13 C14 C15 -0.9(4)
C18 C13 C14 C15 179.8(3)
C13 C14 C15 C16 0.3(5)
C14 C15 C16 C17 -0.2(5)
C13 C12 C17 C16 -1.0(4)
Sn1 C12 C17 C16 178.0(2)
C15 C16 C17 C12 0.5(5)
C14 C13 C18 N3 177.5(2)
C12 C13 C18 N3 -1.8(4)
N3 C19 C20 N4 77.1(3)
C2 C7 N1 C8 -178.6(2)
C2 C7 N1 Sn1 -2.0(3)
C9 C8 N1 C7 -107.9(3)
C9 C8 N1 Sn1 76.2(3)
C8 C9 N2 C11 65.1(4)
C8 C9 N2 C10 -171.2(3)
C13 C18 N3 C19 178.5(2)
C13 C18 N3 Sn1 1.2(3)
C20 C19 N3 C18 -95.5(3)
C20 C19 N3 Sn1 81.4(2)
C19 C20 N4 C22 86.4(3)
C19 C20 N4 C21 -149.5(3)
C17 C12 Sn1 C1 -135.6(3)
C13 C12 Sn1 C1 43.5(4)
C17 C12 Sn1 N3 -179.6(2)
C13 C12 Sn1 N3 -0.57(17)
C17 C12 Sn1 N1 -97.8(2)
C13 C12 Sn1 N1 81.24(18)
C17 C12 Sn1 Cl2 -5.2(2)
C13 C12 Sn1 Cl2 173.85(17)
C17 C12 Sn1 Cl1 92.0(2)
C13 C12 Sn1 Cl1 -88.91(17)
C6 C1 Sn1 C12 -144.4(3)
C2 C1 Sn1 C12 37.7(4)
C6 C1 Sn1 N3 -102.0(2)
C2 C1 Sn1 N3 80.08(17)
C6 C1 Sn1 N1 176.4(2)
C2 C1 Sn1 N1 -1.45(16)
C6 C1 Sn1 Cl2 85.0(2)
C2 C1 Sn1 Cl2 -92.88(17)
C6 C1 Sn1 Cl1 -12.2(2)
C2 C1 Sn1 Cl1 169.91(16)
C18 N3 Sn1 C12 -0.36(17)
C19 N3 Sn1 C12 -177.5(2)
C18 N3 Sn1 C1 -168.24(18)
C19 N3 Sn1 C1 14.6(2)
C18 N3 Sn1 N1 -92.68(18)
C19 N3 Sn1 N1 90.2(2)
C18 N3 Sn1 Cl1 95.02(17)
C19 N3 Sn1 Cl1 -82.1(2)
C7 N1 Sn1 C12 -167.13(17)
C8 N1 Sn1 C12 9.0(2)
C7 N1 Sn1 C1 1.88(16)
C8 N1 Sn1 C1 178.0(2)
C7 N1 Sn1 N3 -91.58(17)
C8 N1 Sn1 N3 84.6(2)
C7 N1 Sn1 Cl2 96.23(16)
C8 N1 Sn1 Cl2 -87.6(2)
C7 N1 Sn1 Cl1 -48.1(4)
C8 N1 Sn1 Cl1 128.0(3)
